data_2100166
loop_
_publ_author_name
'Day, G. M.'
'Motherwell, W. D. S.'
'Ammon, H. L.'
'Boerrigter, S. X. M.'
'Della Valle, R. G.'
'Venuti, E.'
'Dzyabchenko, A.'
'Dunitz, J. D.'
'Schweizer, B.'
'van Eijck, B. P.'
'Erk, P.'
'Facelli, J. C.'
'Bazterra, V. E.'
'Ferraro, M. B.'
'Hofmann, D. W. M.'
'Leusen, F. J. J.'
'Liang, C.'
'Pantelides, C. C.'
'Karamertzanis, P. G.'
'Price, S. L.'
'Lewis, T. C.'
'Nowell, H.'
'Torrisi, A.'
'Scheraga, H. A.'
'Arnautova, Y. A.'
'Schmidt, M. U.'
'Verwer, P.'

_publ_section_title
;
 A third blind test of crystal structure prediction
;
_journal_coeditor_code DE5014
_journal_issue 5
_journal_name_full 'Acta Crystallographica Section B'
_journal_page_first 511
_journal_page_last 527
_journal_paper_doi 10.1107/S0108768105016563
_journal_volume 61
_journal_year 2005
_chemical_formula_moiety ' C3 H7 N1 '
_chemical_formula_sum 'C3 H7 N'
_chemical_formula_weight 57.10
_chemical_melting_point 190
_chemical_name_systematic
;
azetidine
;
_space_group_IT_number 14
_symmetry_cell_setting monoclinic
_symmetry_space_group_name_Hall '-P 2ybc'
_symmetry_space_group_name_H-M 'P 1 21/c 1'
_atom_sites_solution_hydrogens difmap
_atom_sites_solution_primary direct
_cell_angle_alpha 90
_cell_angle_beta 117.469(4)
_cell_angle_gamma 90
_cell_formula_units_Z 8
_cell_length_a 9.507(3)
_cell_length_b 9.122(3)
_cell_length_c 9.790(3)
_cell_measurement_reflns_used 1395
_cell_measurement_temperature 170
_cell_measurement_theta_max 25
_cell_measurement_theta_min 2
_cell_volume 753.3(4)
_computing_cell_refinement
;
 SAINT (Siemens ,1995)
;
_computing_data_collection
;
 SMART (Siemens, 1993)
;
_computing_data_reduction
;
 SAINT (Siemens ,1995)
;
_computing_molecular_graphics
;
 CAMERON (Watkin et al 1996)
;
_computing_publication_material
;
 CRYSTALS (Watkin et al 2001)
;
_computing_structure_refinement
;
 CRYSTALS (Watkin et al 2001)
;
_computing_structure_solution
;
 SIR92 (Altomare et al, 1994)
;
_diffrn_ambient_temperature 170
_diffrn_measured_fraction_theta_full 0.995
_diffrn_measured_fraction_theta_max 0.921
_diffrn_measurement_device_type
;
Bruker SMART APEX diffractometer equipped with an Oxford
Cryosystems low-temperature device and an OHCD laser-assisted
crystallisation device (Scientific Consulting, Essen, Germany).
;
_diffrn_measurement_method '\f & \w scans'
_diffrn_radiation_monochromator graphite
_diffrn_radiation_type 'Mo K\a'
_diffrn_radiation_wavelength 0.71073
_diffrn_reflns_av_R_equivalents 0.04
_diffrn_reflns_limit_h_max 12
_diffrn_reflns_limit_h_min -10
_diffrn_reflns_limit_k_max 12
_diffrn_reflns_limit_k_min -11
_diffrn_reflns_limit_l_max 13
_diffrn_reflns_limit_l_min -12
_diffrn_reflns_number 4625
_diffrn_reflns_theta_full 27.140
_diffrn_reflns_theta_max 28.720
_diffrn_reflns_theta_min 2.415
_diffrn_standards_decay_% 0.00
_diffrn_standards_interval_count 0
_diffrn_standards_interval_time 0
_diffrn_standards_number 0
_exptl_absorpt_coefficient_mu 0.062
_exptl_absorpt_correction_T_max 1.000
_exptl_absorpt_correction_T_min 0.717
_exptl_absorpt_correction_type multi-scan
_exptl_absorpt_process_details
;
 SADABS (Siemens, 1996)
;
_exptl_crystal_colour ' colourless '
_exptl_crystal_density_diffrn 1.007
_exptl_crystal_density_meas ?
_exptl_crystal_description ' cylinder '
_exptl_crystal_F_000 256.000
_exptl_crystal_size_max 1.00
_exptl_crystal_size_mid 0.66
_exptl_crystal_size_min 0.66
_refine_diff_density_max 0.14
_refine_diff_density_min -0.14
_refine_ls_extinction_coef 22.E1(2)
_refine_ls_extinction_method 'Larson 1970 Crystallographic Computing eq 22'
_refine_ls_goodness_of_fit_ref 1.0092
_refine_ls_hydrogen_treatment
;
The positional parameters of the hydrogen atoms were restrained
subject to the restraint that all chemically equivalent bond
lengths and angles were similar. Two overall isotropic
displacement parameters were refined for the methylene
and amino hydrogen atoms.
;
_refine_ls_matrix_type full
_refine_ls_number_parameters 118
_refine_ls_number_reflns 1797
_refine_ls_R_factor_all 0.0851
_refine_ls_R_factor_gt 0.0501
_refine_ls_shift/su_max 0.003412
_refine_ls_structure_factor_coef Fsqd
_refine_ls_weighting_details
;
Method = Prince-modified Chebychev polynomial,
(Carruthers & Watkin, 1979)
 W = [weight] * [1-(deltaF/6*sigmaF)^2]^2
 57.9 95.3 55.5 21.3 4.03
;
_refine_ls_weighting_scheme calc
_refine_ls_wR_factor_all 0.1661
_refine_ls_wR_factor_gt 0.1257
_refine_ls_wR_factor_ref 0.1661
_reflns_number_gt 1075
_reflns_number_total 1797
_reflns_threshold_expression I>2.00u(I)
_cod_data_source_file de5014sup1.cif
_cod_data_source_block XI
_cod_depositor_comments
;
The following automatic conversions were performed:

'_symmetry_cell_setting' value 'Monoclinic ' changed to 'monoclinic'
according to /home/saulius/struct/CIF-dictionaries/cif_core.dic
dictionary named 'cif_core.dic' version 2.4.2 from 2011-04-26.

Automatic conversion script
Id: cif_fix_values 2935 2014-11-11 08:27:57Z andrius 

The following automatic conversions were performed:

'_exptl_crystal_density_meas' value 'not measured' was changed to '?'
- the value is perceived as not measured.

Automatic conversion script
Id: cif_fix_values 3008 2015-01-20 13:52:24Z robertas 
;
_cod_original_cell_volume 753.2(4)
_cod_original_sg_symbol_H-M P21/c
_cod_original_formula_sum ' C3 H7 N1 '
_cod_database_code 2100166

loop_
_symmetry_equiv_pos_as_xyz
x,y,z
-x,-y,-z
-x,y+1/2,-z+1/2
x,-y+1/2,z+1/2

loop_
_atom_site_label
_atom_site_fract_x
_atom_site_fract_y
_atom_site_fract_z
_atom_site_U_iso_or_equiv
_atom_site_adp_type
_atom_site_occupancy
_atom_site_type_symbol
N1 0.37675(19) 0.53435(17) 0.63871(17) 0.0492 Uani 1.0000 N
C2 0.3325(3) 0.5991(3) 0.4863(2) 0.0608 Uani 1.0000 C
C3 0.2523(3) 0.7229(3) 0.5267(3) 0.0647 Uani 1.0000 C
C4 0.2494(3) 0.6187(3) 0.6462(3) 0.0631 Uani 1.0000 C
N5 0.33617(19) 0.19478(18) 0.60288(17) 0.0490 Uani 1.0000 N
C6 0.3048(3) 0.1498(3) 0.4472(2) 0.0569 Uani 1.0000 C
C7 0.1294(3) 0.1480(3) 0.3995(2) 0.0679 Uani 1.0000 C
C8 0.1774(3) 0.1442(3) 0.5700(2) 0.0641 Uani 1.0000 C
H1 0.367(2) 0.4438(17) 0.639(2) 0.056(4) Uiso 1.0000 H
H5 0.410(2) 0.149(2) 0.674(2) 0.056(4) Uiso 1.0000 H
H21 0.417(2) 0.620(3) 0.465(3) 0.080(2) Uiso 1.0000 H
H22 0.258(2) 0.536(2) 0.410(2) 0.080(2) Uiso 1.0000 H
H31 0.324(2) 0.801(2) 0.577(2) 0.080(2) Uiso 1.0000 H
H32 0.154(2) 0.760(3) 0.452(2) 0.080(2) Uiso 1.0000 H
H41 0.274(3) 0.657(3) 0.745(2) 0.080(2) Uiso 1.0000 H
H42 0.152(2) 0.567(3) 0.608(2) 0.080(2) Uiso 1.0000 H
H61 0.343(3) 0.219(2) 0.401(3) 0.080(2) Uiso 1.0000 H
H62 0.347(3) 0.0566(18) 0.444(3) 0.080(2) Uiso 1.0000 H
H71 0.078(3) 0.2367(18) 0.355(3) 0.080(2) Uiso 1.0000 H
H72 0.068(3) 0.0700(19) 0.337(3) 0.080(2) Uiso 1.0000 H
H81 0.124(3) 0.208(2) 0.606(3) 0.080(2) Uiso 1.0000 H
H82 0.175(3) 0.0471(17) 0.607(3) 0.080(2) Uiso 1.0000 H

loop_
_atom_site_aniso_label
_atom_site_aniso_U_11
_atom_site_aniso_U_22
_atom_site_aniso_U_33
_atom_site_aniso_U_12
_atom_site_aniso_U_13
_atom_site_aniso_U_23
N1 0.0574(9) 0.0421(8) 0.0418(8) 0.0021(7) 0.0176(7) -0.0012(6)
C2 0.0631(13) 0.0700(14) 0.0536(11) 0.0101(11) 0.0310(10) 0.0090(10)
C3 0.0633(14) 0.0660(13) 0.0619(13) 0.0171(11) 0.0260(10) 0.0160(10)
C4 0.0774(15) 0.0647(14) 0.0564(12) 0.0122(11) 0.0388(11) 0.0050(10)
N5 0.0524(9) 0.0474(9) 0.0402(8) 0.0023(7) 0.0153(7) -0.0021(6)
C6 0.0582(12) 0.0704(14) 0.0440(10) -0.0030(10) 0.0247(9) 0.0008(9)
C7 0.0554(13) 0.0967(18) 0.0444(11) -0.0035(12) 0.0170(9) -0.0027(11)
C8 0.0586(13) 0.0902(17) 0.0483(11) 0.0017(11) 0.0288(9) -0.0060(10)

loop_
_geom_angle_atom_site_label_1
_geom_angle_atom_site_label_2
_geom_angle_atom_site_label_3
_geom_angle_site_symmetry_1
_geom_angle
_geom_angle_publ_flag
C2 N1 C4 . 89.07(15) yes
C2 N1 H1 . 115.1(14) no
C4 N1 H1 . 115.0(14) no
N1 C2 C3 . 88.72(15) yes
N1 C2 H21 . 115.7(15) no
C3 C2 H21 . 119.4(16) no
N1 C2 H22 . 108.5(15) no
C3 C2 H22 . 112.2(14) no
H21 C2 H22 . 110.4(17) no
C2 C3 C4 . 85.68(16) yes
C2 C3 H31 . 111.6(15) no
C4 C3 H31 . 109.3(15) no
C2 C3 H32 . 119.9(15) no
C4 C3 H32 . 117.2(15) no
H31 C3 H32 . 110.7(18) no
N1 C4 C3 . 88.88(15) yes
N1 C4 H41 . 115.3(15) no
C3 C4 H41 . 117.9(15) no
N1 C4 H42 . 113.6(15) no
C3 C4 H42 . 111.9(15) no
H41 C4 H42 . 108.4(16) no
C6 N5 C8 . 89.35(14) yes
C6 N5 H5 . 114.6(15) no
C8 N5 H5 . 113.9(15) no
N5 C6 C7 . 89.46(15) yes
N5 C6 H61 . 111.8(15) no
C7 C6 H61 . 118.4(15) no
N5 C6 H62 . 113.2(15) no
C7 C6 H62 . 113.8(15) no
H61 C6 H62 . 109.0(17) no
C6 C7 C8 . 86.04(16) yes
C6 C7 H71 . 113.3(15) no
C8 C7 H71 . 111.0(15) no
C6 C7 H72 . 118.0(15) no
C8 C7 H72 . 118.7(15) no
H71 C7 H72 . 108.4(17) no
N5 C8 C7 . 89.48(15) yes
N5 C8 H81 . 113.7(15) no
C7 C8 H81 . 117.3(15) no
N5 C8 H82 . 114.2(15) no
C7 C8 H82 . 113.0(15) no
H81 C8 H82 . 108.4(16) no
N1 H1 N5 . 171.1(19) yes
N1 H5 N5 3_646 175.(2) yes

loop_
_geom_bond_atom_site_label_1
_geom_bond_atom_site_label_2
_geom_bond_site_symmetry_2
_geom_bond_distance
_geom_bond_publ_flag
N1 C2 . 1.474(2) yes
N1 C4 . 1.465(3) yes
N1 H1 . 0.832(15) no
C2 C3 . 1.513(3) yes
C2 H21 . 0.940(15) no
C2 H22 . 0.949(15) no
C3 C4 . 1.518(3) yes
C3 H31 . 0.947(15) no
C3 H32 . 0.943(15) no
C4 H41 . 0.952(15) no
C4 H42 . 0.951(14) no
N5 C6 . 1.470(2) yes
N5 C8 . 1.465(3) yes
N5 H5 . 0.839(15) no
C6 C7 . 1.510(3) yes
C6 H61 . 0.946(15) no
C6 H62 . 0.945(15) no
C7 C8 . 1.514(3) yes
C7 H71 . 0.941(15) no
C7 H72 . 0.943(15) no
C8 H81 . 0.940(14) no
C8 H82 . 0.962(15) no
N1 N5 . 3.121(2) yes
N1 N5 3_656 3.102(2) yes
N1 H5 3_656 2.265(15) yes
N5 H1 . 2.297(16) yes
